data_7241589
loop_
_publ_author_name
'Wang, Zhihan'
'Flores, Quinton'
'Guo, Hongye'
'Trevizo, Raquel'
'Zhang, Xiaochan'
'Wang, Shihan'

_publ_section_title
;
 Crystal engineering construction of caffeic acid derivatives with
 potential applications in pharmaceuticals and degradable polymeric
 materials
;
_journal_issue 45
_journal_name_full CrystEngComm
_journal_page_first 7847
_journal_page_last 7857
_journal_paper_doi 10.1039/D0CE01403F
_journal_volume 22
_journal_year 2020
_chemical_formula_moiety 'C20 H20 O8'
_chemical_formula_sum 'C20 H20 O8'
_chemical_formula_weight 388.36
_chemical_name_common CBDE-10
_space_group_crystal_system monoclinic
_space_group_IT_number 14
_space_group_name_Hall '-P 2ybc'
_space_group_name_H-M_alt 'P 1 21/c 1'
_atom_sites_solution_hydrogens geom
_atom_sites_solution_primary dual
_audit_creation_date 2020-06-27
_audit_creation_method
;
Olex2 1.3
(compiled 2020.02.04 svn.rd84adfe8 for OlexSys, GUI svn.r6032)
;
_audit_update_record
;
2020-10-13 deposited with the CCDC.	2020-10-26 downloaded from the CCDC.
;
_cell_angle_alpha 90
_cell_angle_beta 112.64(2)
_cell_angle_gamma 90
_cell_formula_units_Z 2
_cell_length_a 8.841(3)
_cell_length_b 10.807(3)
_cell_length_c 9.978(3)
_cell_measurement_reflns_used 2427
_cell_measurement_temperature 107.02
_cell_measurement_theta_max 66.356
_cell_measurement_theta_min 6.311
_cell_volume 879.9(5)
_computing_cell_refinement 'SAINT V8.38A (Bruker, 2018)'
_computing_data_reduction 'SAINT V8.38A (Bruker, 2018)'
_computing_molecular_graphics 'Olex2 1.3 (Dolomanov et al., 2009)'
_computing_publication_material 'Olex2 1.3 (Dolomanov et al., 2009)'
_computing_structure_refinement 'XL (Sheldrick, 2008)'
_computing_structure_solution 'SHELXT 2014/5 (Sheldrick, 2014)'
_diffrn_ambient_temperature 107.02
_diffrn_measured_fraction_theta_full 0.972
_diffrn_measured_fraction_theta_max 0.972
_diffrn_measurement_device_type 'Bruker APEX-II CCD'
_diffrn_measurement_method '\f and \w scans'
_diffrn_radiation_type CuK\a
_diffrn_radiation_wavelength 1.54178
_diffrn_reflns_av_R_equivalents 0.1206
_diffrn_reflns_av_unetI/netI 0.0941
_diffrn_reflns_Laue_measured_fraction_full 0.972
_diffrn_reflns_Laue_measured_fraction_max 0.972
_diffrn_reflns_limit_h_max 10
_diffrn_reflns_limit_h_min -10
_diffrn_reflns_limit_k_max 12
_diffrn_reflns_limit_k_min -12
_diffrn_reflns_limit_l_max 11
_diffrn_reflns_limit_l_min -11
_diffrn_reflns_number 6758
_diffrn_reflns_point_group_measured_fraction_full 0.972
_diffrn_reflns_point_group_measured_fraction_max 0.972
_diffrn_reflns_theta_full 66.890
_diffrn_reflns_theta_max 66.890
_diffrn_reflns_theta_min 5.421
_diffrn_source_current 0.64
_diffrn_source_power 0.0286976
_diffrn_source_voltage 44.84
_diffrn_standards_number 0
_exptl_absorpt_coefficient_mu 0.964
_exptl_absorpt_correction_T_max 0.7528
_exptl_absorpt_correction_T_min 0.5549
_exptl_absorpt_correction_type multi-scan
_exptl_absorpt_process_details
;
SADABS-2016/2 (Bruker,2016/2) was used for absorption correction.
wR2(int) was 0.1617 before and 0.0808 after correction.
The Ratio of minimum to maximum transmission is 0.6343.
The \l/2 correction factor is Not present.
;
_exptl_crystal_colour 'clear colourless'
_exptl_crystal_colour_lustre clear
_exptl_crystal_colour_primary colourless
_exptl_crystal_density_diffrn 1.466
_exptl_crystal_description plate
_exptl_crystal_F_000 408
_exptl_crystal_size_max 0.151
_exptl_crystal_size_mid 0.134
_exptl_crystal_size_min 0.077
_refine_diff_density_max 0.330
_refine_diff_density_min -0.322
_refine_diff_density_rms 0.088
_refine_ls_extinction_method none
_refine_ls_goodness_of_fit_ref 1.089
_refine_ls_hydrogen_treatment constr
_refine_ls_matrix_type full
_refine_ls_number_parameters 130
_refine_ls_number_reflns 1519
_refine_ls_number_restraints 0
_refine_ls_restrained_S_all 1.089
_refine_ls_R_factor_all 0.1418
_refine_ls_R_factor_gt 0.0919
_refine_ls_shift/su_max 0.000
_refine_ls_shift/su_mean 0.000
_refine_ls_structure_factor_coef Fsqd
_refine_ls_weighting_details 'w=1/[\s^2^(Fo^2^)+(0.0467P)^2^+5.1438P] where P=(Fo^2^+2Fc^2^)/3'
_refine_ls_weighting_scheme calc
_refine_ls_wR_factor_gt 0.2103
_refine_ls_wR_factor_ref 0.2311
_reflns_Friedel_coverage 0.000
_reflns_number_gt 925
_reflns_number_total 1519
_reflns_threshold_expression 'I > 2\s(I)'
_cod_data_source_file d0ce01403f2.cif
_cod_data_source_block cu_zhiwang03_0m
_cod_database_code 7241589
_shelx_shelxl_version_number 2018/3
_shelx_space_group_comment
;
The symmetry employed for this shelxl refinement is uniquely defined
by the following loop, which should always be used as a source of
symmetry information in preference to the above space-group names.
They are only intended as comments.
;
_shelx_estimated_absorpt_t_max 0.929
_shelx_estimated_absorpt_t_min 0.868
_olex2_refinement_description
;
1. Fixed Uiso
 At 1.2 times of:
  All C(H) groups
 At 1.5 times of:
  All C(H,H,H) groups, All O(H) groups
2.a Ternary CH refined with riding coordinates:
 C00A(H00A), C00D(H00D)
2.b Aromatic/amide H refined with riding coordinates:
 C006(H006), C009(H009), C00B(H00B)
2.c Idealised Me refined as rotating group:
 C00E(H00C,H00E,H00F)
2.d Idealised tetrahedral OH refined as rotating group:
 O001(H001), O004(H004)
;
_olex2_submission_special_instructions 'No special instructions were received'

loop_
_space_group_symop_operation_xyz
'x, y, z'
'-x, y+1/2, -z+1/2'
'-x, -y, -z'
'x, -y-1/2, z-1/2'

loop_
_atom_site_label
_atom_site_type_symbol
_atom_site_fract_x
_atom_site_fract_y
_atom_site_fract_z
_atom_site_U_iso_or_equiv
_atom_site_adp_type
_atom_site_occupancy
_atom_site_site_symmetry_order
_atom_site_calc_flag
_atom_site_refinement_flags_posn
_atom_site_refinement_flags_adp
_atom_site_refinement_flags_occupancy
_atom_site_disorder_assembly
_atom_site_disorder_group
O4 O 0.4708(5) 0.2359(3) 0.7118(5) 0.0297(11) Uani 1 1 d . . . . .
H7 H 0.408094 0.283004 0.733442 0.045 Uiso 1 1 calc R U . . .
O1 O 0.8940(5) 0.5291(4) 0.1519(5) 0.0324(11) Uani 1 1 d . . . . .
O2 O 0.8169(5) 0.6793(4) 0.2674(5) 0.0317(11) Uani 1 1 d . . . . .
O3 O 0.4957(5) 0.4831(4) 0.7619(5) 0.0348(11) Uani 1 1 d . . . . .
H6 H 0.511309 0.559858 0.770128 0.052 Uiso 1 1 calc R U . . .
C7 C 0.5738(6) 0.3059(5) 0.6672(6) 0.0241(13) Uani 1 1 d . . . . .
C5 C 0.6905(7) 0.5008(5) 0.6449(6) 0.0244(13) Uani 1 1 d . . . . .
H5 H 0.698834 0.587826 0.659692 0.029 Uiso 1 1 calc R U . . .
C6 C 0.5889(7) 0.4328(5) 0.6931(7) 0.0258(14) Uani 1 1 d . . . . .
C4 C 0.7803(7) 0.4437(5) 0.5753(7) 0.0274(14) Uani 1 1 d . . . . .
C8 C 0.6621(7) 0.2473(5) 0.5996(7) 0.0278(14) Uani 1 1 d . . . . .
H8 H 0.653017 0.160375 0.584643 0.033 Uiso 1 1 calc R U . . .
C3 C 0.8901(7) 0.5228(5) 0.5250(7) 0.0264(14) Uani 1 1 d . . . . .
H3 H 0.852879 0.610891 0.515753 0.032 Uiso 1 1 calc R U . . .
C9 C 0.7650(7) 0.3162(5) 0.5531(7) 0.0285(14) Uani 1 1 d . . . . .
H9 H 0.825862 0.275902 0.505452 0.034 Uiso 1 1 calc R U . . .
C1 C 0.8683(7) 0.5753(5) 0.2649(7) 0.0287(15) Uani 1 1 d . . . . .
C2 C 0.9170(7) 0.4837(6) 0.3874(7) 0.0296(15) Uani 1 1 d . . . . .
H2 H 0.869753 0.399948 0.352997 0.036 Uiso 1 1 calc R U . . .
C10 C 0.8673(9) 0.6146(7) 0.0324(8) 0.0443(19) Uani 1 1 d . . . . .
H10B H 0.870327 0.569245 -0.051510 0.066 Uiso 1 1 calc R U . . .
H10A H 0.953362 0.677849 0.062110 0.066 Uiso 1 1 calc R U . . .
H10C H 0.760096 0.654432 0.006208 0.066 Uiso 1 1 calc R U . . .

loop_
_atom_site_aniso_label
_atom_site_aniso_U_11
_atom_site_aniso_U_22
_atom_site_aniso_U_33
_atom_site_aniso_U_23
_atom_site_aniso_U_13
_atom_site_aniso_U_12
O4 0.032(2) 0.021(2) 0.044(3) 0.0009(19) 0.024(2) -0.0002(17)
O1 0.037(2) 0.029(2) 0.035(3) 0.003(2) 0.018(2) 0.0022(18)
O2 0.034(2) 0.030(2) 0.040(3) 0.005(2) 0.024(2) 0.0031(18)
O3 0.040(2) 0.024(2) 0.049(3) -0.006(2) 0.027(2) -0.0038(19)
C7 0.022(3) 0.025(3) 0.025(3) 0.004(3) 0.009(3) -0.001(2)
C5 0.024(3) 0.023(3) 0.021(3) 0.002(2) 0.003(3) 0.001(2)
C6 0.027(3) 0.023(3) 0.028(4) 0.000(3) 0.010(3) 0.001(2)
C4 0.024(3) 0.026(3) 0.031(4) 0.003(3) 0.009(3) 0.003(2)
C8 0.034(3) 0.020(3) 0.036(4) 0.001(3) 0.021(3) 0.002(2)
C3 0.030(3) 0.023(3) 0.035(4) 0.000(3) 0.023(3) 0.004(2)
C9 0.029(3) 0.029(3) 0.031(4) -0.002(3) 0.015(3) 0.005(3)
C1 0.025(3) 0.024(3) 0.041(4) 0.002(3) 0.016(3) -0.002(2)
C2 0.028(3) 0.027(3) 0.037(4) 0.002(3) 0.015(3) -0.002(3)
C10 0.062(5) 0.047(4) 0.034(4) 0.010(3) 0.030(4) 0.011(4)

loop_
_atom_type_symbol
_atom_type_description
_atom_type_scat_dispersion_real
_atom_type_scat_dispersion_imag
_atom_type_scat_source
C C 0.0181 0.0091 'International Tables Vol C Tables 4.2.6.8 and 6.1.1.4'
H H 0.0000 0.0000 'International Tables Vol C Tables 4.2.6.8 and 6.1.1.4'
O O 0.0492 0.0322 'International Tables Vol C Tables 4.2.6.8 and 6.1.1.4'

loop_
_geom_angle_atom_site_label_1
_geom_angle_atom_site_label_2
_geom_angle_atom_site_label_3
_geom_angle
_geom_angle_site_symmetry_1
_geom_angle_site_symmetry_3
_geom_angle_publ_flag
C7 O4 H7 109.5 . . ?
C1 O1 C10 115.4(5) . . ?
C6 O3 H6 109.5 . . ?
O4 C7 C6 120.5(5) . . ?
C8 C7 O4 118.5(5) . . ?
C8 C7 C6 121.0(5) . . ?
C6 C5 H5 119.6 . . ?
C6 C5 C4 120.8(5) . . ?
C4 C5 H5 119.6 . . ?
O3 C6 C7 116.8(5) . . ?
O3 C6 C5 124.0(5) . . ?
C5 C6 C7 119.2(5) . . ?
C5 C4 C3 118.6(5) . . ?
C5 C4 C9 118.7(6) . . ?
C9 C4 C3 122.7(6) . . ?
C7 C8 H8 120.4 . . ?
C7 C8 C9 119.3(5) . . ?
C9 C8 H8 120.4 . . ?
C4 C3 H3 109.7 . . ?
C4 C3 C2 118.8(5) . 3_766 ?
C4 C3 C2 118.6(5) . . ?
C2 C3 H3 109.7 . . ?
C2 C3 H3 109.7 3_766 . ?
C2 C3 C2 88.7(5) . 3_766 ?
C4 C9 H9 119.5 . . ?
C8 C9 C4 120.9(6) . . ?
C8 C9 H9 119.5 . . ?
O1 C1 C2 110.7(5) . . ?
O2 C1 O1 123.5(6) . . ?
O2 C1 C2 125.8(6) . . ?
C3 C2 C3 91.3(5) . 3_766 ?
C3 C2 H2 111.5 3_766 . ?
C3 C2 H2 111.5 . . ?
C1 C2 C3 116.8(5) . . ?
C1 C2 C3 112.8(5) . 3_766 ?
C1 C2 H2 111.5 . . ?
O1 C10 H10B 109.5 . . ?
O1 C10 H10A 109.5 . . ?
O1 C10 H10C 109.5 . . ?
H10B C10 H10A 109.5 . . ?
H10B C10 H10C 109.5 . . ?
H10A C10 H10C 109.5 . . ?

loop_
_geom_bond_atom_site_label_1
_geom_bond_atom_site_label_2
_geom_bond_distance
_geom_bond_site_symmetry_2
_geom_bond_publ_flag
O4 H7 0.8400 . ?
O4 C7 1.383(7) . ?
O1 C1 1.330(7) . ?
O1 C10 1.454(8) . ?
O2 C1 1.215(7) . ?
O3 H6 0.8400 . ?
O3 C6 1.371(7) . ?
C7 C6 1.392(8) . ?
C7 C8 1.367(8) . ?
C5 H5 0.9500 . ?
C5 C6 1.383(8) . ?
C5 C4 1.385(8) . ?
C4 C3 1.516(8) . ?
C4 C9 1.395(8) . ?
C8 H8 0.9500 . ?
C8 C9 1.386(8) . ?
C3 H3 1.0000 . ?
C3 C2 1.591(8) 3_766 ?
C3 C2 1.540(8) . ?
C9 H9 0.9500 . ?
C1 C2 1.502(9) . ?
C2 H2 1.0000 . ?
C10 H10B 0.9800 . ?
C10 H10A 0.9800 . ?
C10 H10C 0.9800 . ?

loop_
_geom_torsion_atom_site_label_1
_geom_torsion_atom_site_label_2
_geom_torsion_atom_site_label_3
_geom_torsion_atom_site_label_4
_geom_torsion
_geom_torsion_site_symmetry_1
_geom_torsion_site_symmetry_2
_geom_torsion_site_symmetry_3
_geom_torsion_site_symmetry_4
_geom_torsion_publ_flag
O4 C7 C6 O3 -0.9(8) . . . . ?
O4 C7 C6 C5 -178.8(5) . . . . ?
O4 C7 C8 C9 179.5(5) . . . . ?
O1 C1 C2 C3 -178.5(5) . . . . ?
O1 C1 C2 C3 77.7(6) . . . 3_766 ?
O2 C1 C2 C3 -100.2(7) . . . 3_766 ?
O2 C1 C2 C3 3.6(9) . . . . ?
C7 C8 C9 C4 0.5(9) . . . . ?
C5 C4 C3 C2 -148.2(6) . . . . ?
C5 C4 C3 C2 106.1(7) . . . 3_766 ?
C5 C4 C9 C8 0.0(9) . . . . ?
C6 C7 C8 C9 -1.6(9) . . . . ?
C6 C5 C4 C3 -179.9(5) . . . . ?
C6 C5 C4 C9 0.7(9) . . . . ?
C4 C5 C6 O3 -179.6(6) . . . . ?
C4 C5 C6 C7 -1.8(9) . . . . ?
C4 C3 C2 C3 -122.4(6) . . . 3_766 ?
C4 C3 C2 C1 121.2(6) . . . . ?
C8 C7 C6 O3 -179.8(5) . . . . ?
C8 C7 C6 C5 2.3(9) . . . . ?
C3 C4 C9 C8 -179.4(6) . . . . ?
C9 C4 C3 C2 31.2(9) . . . . ?
C9 C4 C3 C2 -74.5(8) . . . 3_766 ?
C2 C3 C2 C3 0.000(2) 3_766 . . 3_766 ?
C2 C3 C2 C1 -116.4(6) 3_766 . . . ?
C10 O1 C1 O2 4.1(8) . . . . ?
C10 O1 C1 C2 -173.9(5) . . . . ?
